data_2010702
loop_
_publ_author_name
'Caroline L. Foster'
'Colin A. Kilner'
'Mark Thornton-Pett'
'Malcolm A. Halcrow'

_publ_section_title
;Bis[<i>N</i>,<i>N</i>'-bis(2,4,6-trimethylphenyl)-1,2-ethanediylidenediamine]copper(I)
 tetrafluoroborate
;
_journal_issue 3
_journal_name_full 'Acta Crystallographica Section C'
_journal_page_first 319
_journal_page_last 320
_journal_paper_doi 10.1107/S0108270199015863
_journal_volume 56
_journal_year 2000
_chemical_formula_iupac '[Cu (C20 H24 N2)2]BF4'
_chemical_formula_moiety 'C40 H48 Cu N4 + , B F4 - '
_chemical_formula_sum 'C40 H48 B Cu F4 N4'
_chemical_formula_weight 735.17
_chemical_name_systematic
;
Bis-[N,N'-{2,4,6-trimethylphenyl}-1,2-ethanediylidenediamine]copper(I)
tetrafluoroborate
;
_space_group_IT_number 19
_symmetry_cell_setting orthorhombic
_symmetry_space_group_name_Hall 'P 2ac 2ab'
_symmetry_space_group_name_H-M 'P 21 21 21'
_audit_creation_method SHELXL-97
_cell_angle_alpha 90.00
_cell_angle_beta 90.00
_cell_angle_gamma 90.00
_cell_formula_units_Z 4
_cell_length_a 14.1107(2)
_cell_length_b 15.5953(2)
_cell_length_c 16.6469(2)
_cell_measurement_reflns_used 50861
_cell_measurement_temperature 150(2)
_cell_measurement_theta_max 26.4
_cell_measurement_theta_min 1.0
_cell_volume 3663.33(8)
_computing_cell_refinement 'DENZO-SMN (Otwinowski & Minor, 1996)'
_computing_data_collection 'COLLECT (Nonius, 1999)'
_computing_data_reduction DENZO-SMN
_computing_molecular_graphics 'ORTEX (McArdle, 1995)'
_computing_publication_material 'local program'
_computing_structure_refinement 'SHELXL97 (Sheldrick, 1997)'
_computing_structure_solution 'SHELXS97 (Sheldrick, 1990)'
_diffrn_ambient_temperature 150(2)
_diffrn_detector_area_resol_mean 9.091
_diffrn_measured_fraction_theta_full .998
_diffrn_measured_fraction_theta_max .998
_diffrn_measurement_device_type 'Nonius KappaCCD area detector diffractometer'
_diffrn_measurement_method 'Area detector scans (see text)'
_diffrn_radiation_monochromator graphite
_diffrn_radiation_source 'fine-focus sealed tube'
_diffrn_radiation_type MoK\a
_diffrn_radiation_wavelength .71073
_diffrn_reflns_av_R_equivalents .0518
_diffrn_reflns_av_sigmaI/netI .0288
_diffrn_reflns_limit_h_max 17
_diffrn_reflns_limit_h_min -17
_diffrn_reflns_limit_k_max 19
_diffrn_reflns_limit_k_min -19
_diffrn_reflns_limit_l_max 20
_diffrn_reflns_limit_l_min -20
_diffrn_reflns_number 50861
_diffrn_reflns_theta_full 26.38
_diffrn_reflns_theta_max 26.38
_diffrn_reflns_theta_min 1.95
_exptl_absorpt_coefficient_mu .651
_exptl_absorpt_correction_T_max .8439
_exptl_absorpt_correction_T_min .7808
_exptl_absorpt_correction_type multi-scan
_exptl_absorpt_process_details '(SORTAV; Blessing, 1995)'
_exptl_crystal_colour 'Dark green'
_exptl_crystal_density_diffrn 1.333
_exptl_crystal_density_method 'not measured'
_exptl_crystal_description 'Square prism'
_exptl_crystal_F_000 1544
_exptl_crystal_size_max .40
_exptl_crystal_size_mid .33
_exptl_crystal_size_min .27
_refine_diff_density_max .195
_refine_diff_density_min -.362
_refine_ls_abs_structure_details 'Flack (1983)'
_refine_ls_abs_structure_Flack -.013(7)
_refine_ls_extinction_method none
_refine_ls_goodness_of_fit_ref 1.013
_refine_ls_hydrogen_treatment constr
_refine_ls_matrix_type full
_refine_ls_number_parameters 497
_refine_ls_number_reflns 7500
_refine_ls_number_restraints 20
_refine_ls_restrained_S_all 1.013
_refine_ls_R_factor_all .0317
_refine_ls_R_factor_gt .0290
_refine_ls_shift/su_max .002
_refine_ls_shift/su_mean .000
_refine_ls_structure_factor_coef Fsqd
_refine_ls_weighting_details 'calc w = 1/[\s^2^(Fo^2^)+(0.0385P)^2^+1.2582P] where P=(Fo^2^+2Fc^2^)/3'
_refine_ls_weighting_scheme calc
_refine_ls_wR_factor_ref .0732
_reflns_number_gt 7151
_reflns_number_total 7500
_reflns_threshold_expression I>2\s(I)
_cod_data_source_file bm1389.cif
_cod_data_source_block I
_cod_depositor_comments
;
The following automatic conversions were performed:
'_symmetry_cell_setting' value 'Orthorhombic' changed to 'orthorhombic'
according to '/home/saulius/struct/CIF-dictionaries/cif_core.dic'
dictionary named 'cif_core.dic' version 2.4.1 from 2010-06-29.

Automatic conversion script
Id: cif_fix_enum 1527 2010-12-29 10:47:43Z saulius 

The following automatic conversions were performed:

'_symmetry_cell_setting' value 'Orthorhombic' changed to
'orthorhombic' according to
/home/saulius/struct/CIF-dictionaries/cif_core.dic dictionary named
'cif_core.dic' version 2.4.1 from 2010-06-29.

Automatic conversion script
Id: cif_fix_values 1715 2011-07-08 13:25:40Z adriana 
;
_cod_database_code 2010702
_cod_database_fobs_code 2010702

loop_
_symmetry_equiv_pos_as_xyz
'x, y, z'
'x+1/2, -y+1/2, -z'
'-x, y+1/2, -z+1/2'
'-x+1/2, -y, z+1/2'

loop_
_atom_site_label
_atom_site_fract_x
_atom_site_fract_y
_atom_site_fract_z
_atom_site_U_iso_or_equiv
_atom_site_adp_type
_atom_site_calc_flag
_atom_site_refinement_flags
_atom_site_occupancy
_atom_site_disorder_assembly
_atom_site_disorder_group
_atom_site_type_symbol
Cu1 .029369(14) .794186(13) .207145(13) .02148(6) Uani d . 1 . . Cu
N2 -.01712(11) .89231(10) .27587(9) .0247(3) Uani d . 1 . . N
C3 -.09365(14) .92550(13) .24556(12) .0291(4) Uani d . 1 . . C
H3 -.1300 .9663 .2746 .035 Uiso calc R 1 . . H
C4 -.12163(14) .89806(14) .16582(12) .0289(4) Uani d . 1 . . C
H4 -.1688 .9280 .1363 .035 Uiso calc R 1 . . H
N5 -.07975(11) .83118(10) .13648(9) .0240(3) Uani d . 1 . . N
C6 .00832(13) .90691(11) .35781(11) .0237(4) Uani d . 1 . . C
C7 -.05732(13) .89809(13) .42084(12) .0271(4) Uani d . 1 . . C
C8 -.02452(16) .90592(13) .49939(12) .0304(4) Uani d . 1 . . C
H8 -.0684 .9000 .5423 .036 Uiso calc R 1 . . H
C9 .07013(15) .92201(13) .51743(12) .0296(4) Uani d . 1 . . C
C10 .13314(14) .93045(13) .45378(12) .0278(4) Uani d . 1 . . C
H10 .1979 .9418 .4650 .033 Uiso calc R 1 . . H
C11 .10446(13) .92280(12) .37433(12) .0252(4) Uani d . 1 . . C
C12 -.16118(15) .87762(17) .40851(14) .0395(5) Uani d . 1 . . C
H12A -.1858 .8479 .4560 .059 Uiso calc R 1 . . H
H12B -.1684 .8407 .3613 .059 Uiso calc R 1 . . H
H12C -.1966 .9310 .4003 .059 Uiso calc R 1 . . H
C13 .10330(18) .92698(17) .60337(13) .0412(5) Uani d . 1 . . C
H13A .0490 .9379 .6386 .062 Uiso calc R 1 . . H
H13B .1494 .9736 .6089 .062 Uiso calc R 1 . . H
H13C .1331 .8726 .6185 .062 Uiso calc R 1 . . H
C14 .17573(14) .93350(14) .30753(12) .0307(4) Uani d . 1 . . C
H14A .1760 .8819 .2739 .046 Uiso calc R 1 . . H
H14B .2389 .9422 .3306 .046 Uiso calc R 1 . . H
H14C .1585 .9833 .2747 .046 Uiso calc R 1 . . H
C15 -.09437(12) .80413(12) .05549(10) .0229(4) Uani d . 1 . . C
C16 -.10161(12) .71574(13) .04280(11) .0252(4) Uani d . 1 . . C
C17 -.10701(13) .68499(13) -.03540(12) .0279(4) Uani d . 1 . . C
H17 -.1138 .6251 -.0441 .033 Uiso calc R 1 . . H
C18 -.10270(13) .73989(14) -.10133(12) .0288(4) Uani d . 1 . . C
C19 -.09557(14) .82737(14) -.08681(12) .0282(4) Uani d . 1 . . C
H19 -.0927 .8653 -.1314 .034 Uiso calc R 1 . . H
C20 -.09241(13) .86201(13) -.00959(12) .0259(4) Uani d . 1 . . C
C21 -.10379(16) .65368(13) .11176(12) .0309(4) Uani d . 1 . . C
H21A -.1152 .5957 .0913 .046 Uiso calc R 1 . . H
H21B -.1547 .6697 .1489 .046 Uiso calc R 1 . . H
H21C -.0429 .6552 .1400 .046 Uiso calc R 1 . . H
C22 -.10297(16) .70462(18) -.18561(12) .0401(5) Uani d . 1 . . C
H22A -.1038 .7521 -.2241 .060 Uiso calc R 1 . . H
H22B -.1593 .6689 -.1934 .060 Uiso calc R 1 . . H
H22C -.0459 .6699 -.1941 .060 Uiso calc R 1 . . H
C23 -.08194(17) .95787(14) -.00172(14) .0368(5) Uani d . 1 . . C
H23A -.0518 .9808 -.0502 .055 Uiso calc R 1 . . H
H23B -.0426 .9711 .0452 .055 Uiso calc R 1 . . H
H23C -.1446 .9840 .0050 .055 Uiso calc R 1 . . H
N24 .07986(10) .70144(10) .28056(9) .0228(3) Uani d . 1 . . N
C25 .15379(13) .66542(13) .24949(12) .0257(4) Uani d . 1 . . C
H25 .1915 .6266 .2797 .031 Uiso calc R 1 . . H
C26 .17743(13) .68643(13) .16646(11) .0261(4) Uani d . 1 . . C
H26 .2222 .6536 .1370 .031 Uiso calc R 1 . . H
N27 .13460(11) .75201(10) .13445(9) .0229(3) Uani d . 1 . . N
C28 .05997(13) .68924(12) .36452(10) .0227(4) Uani d . 1 . . C
C29 -.03333(14) .66883(12) .38599(11) .0255(4) Uani d . 1 . . C
C30 -.05526(14) .66072(13) .46705(12) .0295(4) Uani d . 1 . . C
H30 -.1179 .6452 .4820 .035 Uiso calc R 1 . . H
C31 .01149(15) .67464(13) .52675(12) .0313(4) Uani d . 1 . . C
C32 .10252(14) .69623(13) .50353(11) .0301(4) Uani d . 1 . . C
H32 .1485 .7064 .5441 .036 Uiso calc R 1 . . H
C33 .12997(13) .70369(13) .42346(11) .0253(4) Uani d . 1 . . C
C34 -.10793(15) .65411(16) .32289(13) .0350(5) Uani d . 1 . . C
H34A -.1661 .6333 .3485 .052 Uiso calc R 1 . . H
H34B -.0853 .6113 .2843 .052 Uiso calc R 1 . . H
H34C -.1210 .7081 .2948 .052 Uiso calc R 1 . . H
C35 -.01495(19) .66913(18) .61478(13) .0477(6) Uani d . 1 . . C
H35A .0313 .6332 .6431 .072 Uiso calc R 1 . . H
H35B -.0782 .6438 .6200 .072 Uiso calc R 1 . . H
H35C -.0150 .7268 .6382 .072 Uiso calc R 1 . . H
C36 .23112(14) .72921(14) .40429(13) .0326(4) Uani d . 1 . . C
H36A .2596 .7569 .4513 .049 Uiso calc R 1 . . H
H36B .2314 .7693 .3589 .049 Uiso calc R 1 . . H
H36C .2678 .6780 .3902 .049 Uiso calc R 1 . . H
C37 .14559(13) .77028(12) .05085(11) .0236(4) Uani d . 1 . . C
C38 .14232(13) .70600(15) -.00825(11) .0277(4) Uani d . 1 . . C
C39 .14409(14) .73149(15) -.08899(12) .0324(5) Uani d . 1 . . C
H39 .1418 .6887 -.1295 .039 Uiso calc R 1 . . H
C40 .14906(14) .81637(15) -.11177(12) .0339(5) Uani d . 1 . . C
C41 .15434(14) .87877(14) -.05192(13) .0314(4) Uani d . 1 . . C
H41 .1597 .9374 -.0668 .038 Uiso calc R 1 . . H
C42 .15190(13) .85711(13) .02911(12) .0263(4) Uani d . 1 . . C
C43 .13104(17) .61161(14) .00855(13) .0360(5) Uani d . 1 . . C
H43A .1935 .5859 .0175 .054 Uiso calc R 1 . . H
H43B .1005 .5838 -.0375 .054 Uiso calc R 1 . . H
H43C .0918 .6037 .0566 .054 Uiso calc R 1 . . H
C44 .14486(17) .84192(18) -.19917(14) .0454(6) Uani d . 1 . . C
H44A .1587 .7919 -.2328 .068 Uiso calc R 1 . . H
H44B .1918 .8869 -.2096 .068 Uiso calc R 1 . . H
H44C .0814 .8636 -.2118 .068 Uiso calc R 1 . . H
C45 .15826(16) .92677(14) .09182(13) .0326(4) Uani d . 1 . . C
H45A .1671 .9823 .0654 .049 Uiso calc R 1 . . H
H45B .2122 .9154 .1274 .049 Uiso calc R 1 . . H
H45C .0997 .9278 .1234 .049 Uiso calc R 1 . . H
B46 .3561(5) .5165(5) .2796(5) .0368(16) Uani d PD .60 A 1 B
F47 .2963(5) .5220(4) .3462(5) .0463(11) Uani d PD .60 A 1 F
F48 .3003(7) .5127(6) .2121(6) .0544(19) Uani d PD .60 A 1 F
F49 .4044(2) .5945(2) .27946(17) .0729(9) Uani d PD .60 A 1 F
F50 .4170(3) .4509(2) .2872(2) .0928(12) Uani d PD .60 A 1 F
B51 .3470(7) .4891(6) .2562(7) .035(2) Uani d PD .40 B 2 B
F52 .3373(3) .4027(2) .2581(2) .0555(10) Uani d PD .40 B 2 F
F53 .4414(2) .5121(3) .2442(3) .0632(12) Uani d PD .40 B 2 F
F54 .2917(9) .5241(8) .1951(7) .0327(16) Uani d PD .40 B 2 F
F55 .3165(9) .5210(8) .3305(7) .072(3) Uani d PD .40 B 2 F

loop_
_atom_site_aniso_label
_atom_site_aniso_U_11
_atom_site_aniso_U_22
_atom_site_aniso_U_33
_atom_site_aniso_U_12
_atom_site_aniso_U_13
_atom_site_aniso_U_23
Cu1 .02117(10) .02301(11) .02024(10) .00212(9) -.00065(8) .00040(8)
N2 .0265(8) .0249(7) .0227(8) -.0005(6) .0001(6) .0004(6)
C3 .0312(10) .0282(10) .0280(10) .0080(8) -.0006(8) -.0011(8)
C4 .0268(10) .0324(11) .0276(10) .0071(8) -.0026(7) .0013(8)
N5 .0228(7) .0260(8) .0233(8) -.0025(7) -.0007(6) .0004(6)
C6 .0283(9) .0203(8) .0225(9) .0006(7) -.0022(7) -.0019(7)
C7 .0268(10) .0270(10) .0274(10) .0014(8) .0018(7) -.0022(8)
C8 .0347(10) .0308(10) .0257(10) .0034(9) .0056(9) .0009(7)
C9 .0403(11) .0263(10) .0221(10) .0000(9) -.0017(8) .0004(7)
C10 .0306(10) .0278(10) .0251(10) -.0031(8) -.0038(8) -.0001(8)
C11 .0276(9) .0221(9) .0258(10) .0013(8) .0001(7) .0013(7)
C12 .0291(11) .0549(14) .0346(12) -.0044(10) .0033(9) .0043(10)
C13 .0483(13) .0509(14) .0243(11) -.0034(11) -.0045(9) .0000(9)
C14 .0295(10) .0359(11) .0267(11) -.0044(8) -.0009(8) .0019(8)
C15 .0178(8) .0298(10) .0211(9) -.0001(8) -.0026(6) -.0001(7)
C16 .0214(8) .0282(10) .0261(9) -.0020(8) -.0017(7) .0010(8)
C17 .0278(9) .0294(10) .0264(10) -.0004(8) -.0034(7) -.0030(8)
C18 .0235(9) .0405(11) .0224(10) -.0006(8) -.0022(7) -.0019(8)
C19 .0243(9) .0373(11) .0231(10) -.0010(8) -.0022(7) .0066(8)
C20 .0224(9) .0288(10) .0265(10) -.0015(8) -.0048(7) .0064(8)
C21 .0390(11) .0284(10) .0252(10) -.0070(9) -.0057(8) .0036(8)
C22 .0405(11) .0555(13) .0243(11) .0006(11) -.0013(8) -.0053(10)
C23 .0441(12) .0303(11) .0361(12) -.0036(10) -.0088(9) .0055(9)
N24 .0234(7) .0234(7) .0218(8) -.0013(6) .0002(6) .0014(6)
C25 .0251(9) .0270(9) .0251(10) .0026(8) .0000(7) .0010(8)
C26 .0245(9) .0286(10) .0252(10) .0022(8) .0014(7) .0017(7)
N27 .0220(7) .0256(8) .0213(8) -.0019(6) .0005(6) .0017(6)
C28 .0259(9) .0243(9) .0180(9) .0036(7) .0003(7) .0033(7)
C29 .0268(9) .0245(8) .0253(9) .0001(8) .0006(8) .0025(7)
C30 .0312(10) .0285(10) .0286(10) .0013(8) .0083(8) .0028(8)
C31 .0411(11) .0303(10) .0224(10) .0083(9) .0057(8) .0018(7)
C32 .0345(10) .0330(10) .0229(9) .0080(9) -.0047(8) -.0001(8)
C33 .0248(9) .0249(9) .0262(9) .0035(8) -.0012(7) .0022(8)
C34 .0282(10) .0477(13) .0290(11) -.0090(9) .0000(8) .0022(9)
C35 .0566(15) .0645(15) .0220(11) .0107(13) .0079(10) .0017(10)
C36 .0282(10) .0383(11) .0314(11) .0001(8) -.0057(8) .0003(8)
C37 .0207(8) .0303(10) .0199(9) -.0010(7) .0033(7) .0023(7)
C38 .0227(9) .0342(10) .0261(10) .0007(9) .0039(7) -.0013(9)
C39 .0261(9) .0469(13) .0243(10) -.0006(9) .0017(8) -.0048(9)
C40 .0246(9) .0543(14) .0227(10) -.0044(9) .0001(7) .0049(9)
C41 .0273(10) .0381(11) .0287(11) -.0035(9) -.0002(8) .0091(9)
C42 .0231(9) .0313(10) .0244(10) -.0036(8) -.0003(7) .0056(8)
C43 .0423(12) .0325(11) .0331(12) .0008(10) .0027(9) -.0056(9)
C44 .0399(11) .0727(17) .0236(11) -.0061(11) .0002(9) .0105(11)
C45 .0362(11) .0294(10) .0323(11) -.0046(9) -.0013(8) .0044(8)
B46 .031(3) .044(4) .035(5) .002(3) .001(3) .015(3)
F47 .039(2) .044(2) .056(3) -.0040(16) .0060(19) .0022(17)
F48 .048(2) .069(5) .047(4) .002(3) -.013(2) -.004(3)
F49 .0752(18) .082(2) .0616(18) -.0413(17) -.0144(15) .0261(16)
F50 .091(2) .097(3) .090(2) .062(2) .006(2) .013(2)
B51 .027(4) .045(6) .033(6) .006(4) .001(4) .003(4)
F52 .082(3) .0317(18) .053(2) .0170(19) .010(2) .0166(16)
F53 .0197(16) .106(4) .064(3) -.0115(18) -.0028(15) .023(3)
F54 .033(3) .027(2) .038(4) .0017(19) -.006(2) .011(2)
F55 .067(7) .104(6) .045(5) .019(4) .000(4) -.016(4)

loop_
_atom_type_symbol
_atom_type_description
_atom_type_scat_dispersion_real
_atom_type_scat_dispersion_imag
_atom_type_scat_source
C C .0033 .0016 'International Tables Vol C Tables 4.2.6.8 and 6.1.1.4'
H H .0000 .0000 'International Tables Vol C Tables 4.2.6.8 and 6.1.1.4'
B B .0013 .0007 'International Tables Vol C Tables 4.2.6.8 and 6.1.1.4'
F F .0171 .0103 'International Tables Vol C Tables 4.2.6.8 and 6.1.1.4'
N N .0061 .0033 'International Tables Vol C Tables 4.2.6.8 and 6.1.1.4'
Cu Cu .3201 1.2651 'International Tables Vol C Tables 4.2.6.8 and 6.1.1.4'

loop_
_geom_angle_atom_site_label_1
_geom_angle_atom_site_label_2
_geom_angle_atom_site_label_3
_geom_angle
_geom_angle_publ_flag
N2 Cu1 N24 108.29(6) yes
N2 Cu1 N5 82.30(6) yes
N24 Cu1 N5 145.46(6) yes
N2 Cu1 N27 145.34(6) yes
N24 Cu1 N27 82.56(6) yes
N5 Cu1 N27 107.66(6) yes
C3 N2 C6 121.07(16) ?
C3 N2 Cu1 110.59(13) ?
C6 N2 Cu1 125.44(12) ?
N2 C3 C4 117.67(18) ?
N5 C4 C3 117.33(18) ?
C4 N5 C15 121.91(17) ?
C4 N5 Cu1 110.98(13) ?
C15 N5 Cu1 125.11(12) ?
C11 C6 C7 120.44(17) ?
C11 C6 N2 117.21(16) ?
C7 C6 N2 122.09(16) ?
C8 C7 C6 118.24(18) ?
C8 C7 C12 117.87(18) ?
C6 C7 C12 123.86(18) ?
C7 C8 C9 122.51(19) ?
C10 C9 C8 117.81(19) ?
C10 C9 C13 121.35(19) ?
C8 C9 C13 120.81(19) ?
C9 C10 C11 122.14(19) ?
C10 C11 C6 118.86(18) ?
C10 C11 C14 119.90(17) ?
C6 C11 C14 121.22(17) ?
C16 C15 C20 121.09(17) ?
C16 C15 N5 116.39(16) ?
C20 C15 N5 122.24(17) ?
C17 C16 C15 119.06(18) ?
C17 C16 C21 119.52(18) ?
C15 C16 C21 121.43(17) ?
C16 C17 C18 121.58(19) ?
C19 C18 C17 118.01(18) ?
C19 C18 C22 121.4(2) ?
C17 C18 C22 120.6(2) ?
C18 C19 C20 122.88(18) ?
C19 C20 C15 117.34(18) ?
C19 C20 C23 117.85(18) ?
C15 C20 C23 124.73(18) ?
C25 N24 C28 119.26(15) ?
C25 N24 Cu1 110.68(12) ?
C28 N24 Cu1 127.80(12) ?
N24 C25 C26 117.77(17) ?
N27 C26 C25 117.26(18) ?
C26 N27 C37 120.32(16) ?
C26 N27 Cu1 110.54(13) ?
C37 N27 Cu1 126.64(12) ?
C29 C28 C33 121.12(16) ?
C29 C28 N24 117.49(15) ?
C33 C28 N24 121.22(16) ?
C30 C29 C28 118.53(18) ?
C30 C29 C34 120.53(18) ?
C28 C29 C34 120.93(17) ?
C31 C30 C29 122.03(18) ?
C32 C31 C30 117.95(18) ?
C32 C31 C35 120.9(2) ?
C30 C31 C35 121.2(2) ?
C31 C32 C33 123.10(19) ?
C32 C33 C28 117.24(17) ?
C32 C33 C36 119.03(17) ?
C28 C33 C36 123.71(17) ?
C42 C37 C38 120.63(18) ?
C42 C37 N27 116.75(17) ?
C38 C37 N27 122.41(17) ?
C39 C38 C37 117.9(2) ?
C39 C38 C43 117.18(19) ?
C37 C38 C43 124.78(18) ?
C40 C39 C38 122.5(2) ?
C39 C40 C41 118.43(19) ?
C39 C40 C44 121.1(2) ?
C41 C40 C44 120.4(2) ?
C40 C41 C42 121.5(2) ?
C41 C42 C37 119.05(19) ?
C41 C42 C45 119.64(18) ?
C37 C42 C45 121.30(17) ?
F50 B46 F48 114.2(7) ?
F50 B46 F49 110.7(5) ?
F48 B46 F49 108.4(6) ?
F50 B46 F47 111.1(6) ?
F48 B46 F47 107.8(7) ?
F49 B46 F47 104.1(6) ?
F52 B51 F53 110.9(8) ?
F52 B51 F54 110.5(8) ?
F53 B51 F54 109.3(9) ?
F52 B51 F55 107.5(9) ?
F53 B51 F55 109.2(9) ?
F54 B51 F55 109.5(10) ?

loop_
_geom_bond_atom_site_label_1
_geom_bond_atom_site_label_2
_geom_bond_site_symmetry_2
_geom_bond_distance
_geom_bond_publ_flag
Cu1 N2 . 2.0202(15) yes
Cu1 N24 . 2.0232(15) yes
Cu1 N5 . 2.0219(16) yes
Cu1 N27 . 2.0253(15) yes
N2 C3 . 1.299(3) ?
N2 C6 . 1.429(2) ?
C3 C4 . 1.450(3) ?
C4 N5 . 1.294(3) ?
N5 C15 . 1.428(2) ?
C6 C11 . 1.406(3) ?
C6 C7 . 1.406(3) ?
C7 C8 . 1.392(3) ?
C7 C12 . 1.514(3) ?
C8 C9 . 1.392(3) ?
C9 C10 . 1.389(3) ?
C9 C13 . 1.507(3) ?
C10 C11 . 1.388(3) ?
C11 C14 . 1.509(3) ?
C15 C16 . 1.398(3) ?
C15 C20 . 1.410(3) ?
C16 C17 . 1.389(3) ?
C16 C21 . 1.502(3) ?
C17 C18 . 1.393(3) ?
C18 C19 . 1.389(3) ?
C18 C22 . 1.507(3) ?
C19 C20 . 1.395(3) ?
C20 C23 . 1.508(3) ?
N24 C25 . 1.293(2) ?
N24 C28 . 1.438(2) ?
C25 C26 . 1.459(3) ?
C26 N27 . 1.302(2) ?
N27 C37 . 1.429(2) ?
C28 C29 . 1.401(3) ?
C28 C33 . 1.410(3) ?
C29 C30 . 1.390(3) ?
C29 C34 . 1.505(3) ?
C30 C31 . 1.386(3) ?
C31 C32 . 1.383(3) ?
C31 C35 . 1.515(3) ?
C32 C33 . 1.393(3) ?
C33 C36 . 1.516(3) ?
C37 C42 . 1.405(3) ?
C37 C38 . 1.405(3) ?
C38 C39 . 1.402(3) ?
C38 C43 . 1.507(3) ?
C39 C40 . 1.379(3) ?
C40 C41 . 1.395(3) ?
C40 C44 . 1.510(3) ?
C41 C42 . 1.391(3) ?
C42 C45 . 1.509(3) ?
B46 F50 . 1.342(7) ?
B46 F48 . 1.374(9) ?
B46 F49 . 1.394(7) ?
B46 F47 . 1.395(8) ?
B51 F52 . 1.354(10) ?
B51 F53 . 1.393(10) ?
B51 F54 . 1.393(11) ?
B51 F55 . 1.402(12) ?
